data_2311953
loop_
_publ_author_name
'Garc\'ia, Andr\'es C'
'Abon\'ia, Rodrigo'
'Jaramillo-G\'omez, Luz M'
'Cobo, Justo'
'Glidewell, Christopher'

_publ_section_title
;
 Design, synthesis and crystallographic study of novel indole-based cyano
 derivatives as key building blocks for heteropolycyclic compounds of
 major complexity.
;
_journal_coeditor_code YF3130
_journal_issue 'Pt 12'
_journal_name_full 'Acta crystallographica. Section C, Structural chemistry'
_journal_page_first 1040
_journal_page_last 1049
_journal_paper_doi 10.1107/S2053229617015789
_journal_volume 73
_journal_year 2017
_chemical_formula_iupac 'C22 H17 Br N2 O3'
_chemical_formula_moiety 'C22 H17 Br N2 O3'
_chemical_formula_sum 'C22 H17 Br N2 O3'
_chemical_formula_weight 437.28
_chemical_name_systematic '(<i>E</i>)-1-(1-Acetyl-1<i>H</i>-indol-3-yl)-3-(2-bromophenyl)-2-cyanoprop-1-en-1-yl acetate'
_space_group_crystal_system monoclinic
_space_group_IT_number 15
_space_group_name_Hall '-C 2yc'
_space_group_name_H-M_alt 'C 1 2/c 1'
_atom_sites_solution_hydrogens geom
_audit_creation_method SHELXL-2014
_cell_angle_alpha 90
_cell_angle_beta 103.318(15)
_cell_angle_gamma 90
_cell_formula_units_Z 8
_cell_length_a 19.406(9)
_cell_length_b 8.773(4)
_cell_length_c 23.028(9)
_cell_measurement_reflns_used 4412
_cell_measurement_temperature 173(2)
_cell_measurement_theta_max 27.561
_cell_measurement_theta_min 2.480
_cell_volume 3815(3)
_computing_cell_refinement
;
SAINT (Bruker, 2016)
;
_computing_data_collection
;
APEX3 (Bruker, 2016)
;
_computing_data_reduction
;
SAINT (Bruker, 2016)
;
_computing_molecular_graphics
;
PLATON (Spek, 2009)
;
_computing_publication_material
;
SHELXL2014 (Sheldrick, 2015) and PLATON (Spek, 2009)
;
_computing_structure_refinement
;
SHELXL2014 (Sheldrick, 2015)
;
_computing_structure_solution
;
SIR92 (Altomare <i>et al.</i>,  1994)
;
_diffrn_ambient_temperature 173(2)
_diffrn_measured_fraction_theta_full 0.999
_diffrn_measured_fraction_theta_max 1.000
_diffrn_measurement_device_type 'Bruker D8 Venture'
_diffrn_measurement_method '\f and \w scans'
_diffrn_radiation_monochromator 'multilayer mirror'
_diffrn_radiation_type MoK\a
_diffrn_radiation_wavelength 0.71073
_diffrn_reflns_av_R_equivalents 0.0569
_diffrn_reflns_limit_h_max 25
_diffrn_reflns_limit_h_min -25
_diffrn_reflns_limit_k_max 11
_diffrn_reflns_limit_k_min -11
_diffrn_reflns_limit_l_max 29
_diffrn_reflns_limit_l_min -29
_diffrn_reflns_number 49228
_diffrn_reflns_theta_full 25.242
_diffrn_reflns_theta_max 27.499
_diffrn_reflns_theta_min 2.480
_diffrn_standards_decay_% 0
_diffrn_standards_interval_count 0
_diffrn_standards_interval_time 0
_diffrn_standards_number 0
_exptl_absorpt_coefficient_mu 2.181
_exptl_absorpt_correction_T_max 0.594
_exptl_absorpt_correction_T_min 0.420
_exptl_absorpt_correction_type multi-scan
_exptl_absorpt_process_details
;
(SADABS; Bruker, 2016)
;
_exptl_crystal_colour colourless
_exptl_crystal_density_diffrn 1.523
_exptl_crystal_description block
_exptl_crystal_F_000 1776
_exptl_crystal_size_max 0.420
_exptl_crystal_size_mid 0.322
_exptl_crystal_size_min 0.239
_refine_diff_density_max 0.797
_refine_diff_density_min -1.895
_refine_ls_extinction_method none
_refine_ls_goodness_of_fit_ref 1.082
_refine_ls_hydrogen_treatment constr
_refine_ls_matrix_type full
_refine_ls_number_parameters 255
_refine_ls_number_reflns 4379
_refine_ls_number_restraints 0
_refine_ls_restrained_S_all 1.082
_refine_ls_R_factor_all 0.0756
_refine_ls_R_factor_gt 0.0558
_refine_ls_shift/su_max 0.001
_refine_ls_shift/su_mean 0.000
_refine_ls_structure_factor_coef Fsqd
_refine_ls_weighting_details 'w=1/[\s^2^(Fo^2^)+(0.0427P)^2^+18.9030P] where P=(Fo^2^+2Fc^2^)/3'
_refine_ls_weighting_scheme calc
_refine_ls_wR_factor_gt 0.1216
_refine_ls_wR_factor_ref 0.1355
_reflns_number_gt 3435
_reflns_number_total 4379
_reflns_threshold_expression 'I > 2\s(I)'
_cod_data_source_file yf3130sup1.cif
_cod_data_source_block III
_cod_original_sg_symbol_H-M 'C 2/c'
_cod_database_code 2311953
_shelx_space_group_comment
;
The symmetry employed for this shelxl refinement is uniquely defined
by the following loop, which should always be used as a source of
symmetry information in preference to the above space-group names.
They are only intended as comments.
;
_shelx_estimated_absorpt_t_min 0.461
_shelx_estimated_absorpt_t_max 0.624
_shelxl_version_number 2.014

loop_
_space_group_symop_operation_xyz
'x, y, z'
'-x, y, -z+1/2'
'x+1/2, y+1/2, z'
'-x+1/2, y+1/2, -z+1/2'
'-x, -y, -z'
'x, -y, z-1/2'
'-x+1/2, -y+1/2, -z'
'x+1/2, -y+1/2, z-1/2'

loop_
_atom_site_type_symbol
_atom_site_label
_atom_site_fract_x
_atom_site_fract_y
_atom_site_fract_z
_atom_site_U_iso_or_equiv
_atom_site_adp_type
_atom_site_calc_flag
_atom_site_occupancy
C C1 0.62414(17) 0.3935(4) 0.29701(16) 0.0337(8) Uani d 1
C C2 0.62775(17) 0.4887(4) 0.34346(16) 0.0379(8) Uani d 1
C C3 0.65936(19) 0.4495(5) 0.40750(16) 0.0428(10) Uani d 1
H H3A 0.6666 0.3378 0.4107 0.051 Uiso calc 1
H H3B 0.6250 0.4771 0.4316 0.051 Uiso calc 1
O O11 0.64160(14) 0.2417(3) 0.31041(10) 0.0376(6) Uani d 1
C C11 0.6943(2) 0.1770(4) 0.28804(15) 0.0372(8) Uani d 1
O O12 0.73268(15) 0.2507(3) 0.26607(14) 0.0533(8) Uani d 1
C C111 0.6960(3) 0.0090(4) 0.29636(17) 0.0619(14) Uani d 1
H H11A 0.7145 -0.0392 0.2647 0.093 Uiso calc 1
H H11B 0.6480 -0.0284 0.2946 0.093 Uiso calc 1
H H11C 0.7266 -0.0163 0.3353 0.093 Uiso calc 1
N N11 0.57308(15) 0.5602(3) 0.14756(14) 0.0386(7) Uani d 1
C C12 0.60600(18) 0.5633(4) 0.20784(16) 0.0374(8) Uani d 1
H H12 0.6310 0.6483 0.2280 0.045 Uiso calc 1
C C13 0.59756(16) 0.4290(4) 0.23388(16) 0.0325(7) Uani d 1
C C13A 0.55771(16) 0.3298(4) 0.18758(16) 0.0359(8) Uani d 1
C C14 0.53385(19) 0.1801(5) 0.18688(18) 0.0452(10) Uani d 1
H H14 0.5439 0.1197 0.2221 0.054 Uiso calc 1
C C15 0.4948(2) 0.1214(5) 0.1331(2) 0.0531(12) Uani d 1
H H15 0.4766 0.0206 0.1321 0.064 Uiso calc 1
C C16 0.48178(18) 0.2070(5) 0.08106(19) 0.0474(11) Uani d 1
H H16 0.4562 0.1621 0.0449 0.057 Uiso calc 1
C C17 0.50493(16) 0.3554(5) 0.08029(18) 0.0408(9) Uani d 1
H H17 0.4958 0.4140 0.0446 0.049 Uiso calc 1
C C17A 0.54247(16) 0.4151(4) 0.13455(17) 0.0373(8) Uani d 1
C C18 0.5663(2) 0.6840(4) 0.10827(19) 0.0518(11) Uani d 1
O O18 0.52769(17) 0.6757(3) 0.05891(13) 0.0612(9) Uani d 1
C C19 0.6093(3) 0.8218(5) 0.1310(2) 0.083(2) Uani d 1
H H19A 0.6047 0.8970 0.0988 0.125 Uiso calc 1
H H19B 0.6592 0.7927 0.1449 0.125 Uiso calc 1
H H19C 0.5923 0.8662 0.1642 0.125 Uiso calc 1
C C21 0.59703(18) 0.6371(5) 0.33325(19) 0.0472(10) Uani d 1
N N21 0.57241(18) 0.7561(5) 0.32946(19) 0.0635(12) Uani d 1
C C31 0.72899(17) 0.5274(4) 0.43386(15) 0.0318(7) Uani d 1
C C32 0.75899(19) 0.5183(4) 0.49450(16) 0.0363(8) Uani d 1
Br Br32 0.71124(3) 0.40569(5) 0.54420(2) 0.06003(18) Uani d 1
C C33 0.82242(19) 0.5875(4) 0.52081(19) 0.0450(9) Uani d 1
H H33 0.8413 0.5791 0.5626 0.054 Uiso calc 1
C C34 0.85800(19) 0.6691(5) 0.4856(2) 0.0520(12) Uani d 1
H H34 0.9016 0.7177 0.5030 0.062 Uiso calc 1
C C35 0.82997(19) 0.6798(5) 0.4250(2) 0.0478(11) Uani d 1
H H35 0.8547 0.7353 0.4007 0.057 Uiso calc 1
C C36 0.76622(17) 0.6105(4) 0.39925(17) 0.0357(8) Uani d 1
H H36 0.7475 0.6194 0.3575 0.043 Uiso calc 1

loop_
_atom_site_aniso_label
_atom_site_aniso_U_11
_atom_site_aniso_U_22
_atom_site_aniso_U_33
_atom_site_aniso_U_12
_atom_site_aniso_U_13
_atom_site_aniso_U_23
C1 0.0289(16) 0.0368(18) 0.0431(18) -0.0134(14) 0.0244(14) -0.0193(15)
C2 0.0262(16) 0.046(2) 0.049(2) -0.0179(15) 0.0247(15) -0.0261(17)
C3 0.042(2) 0.054(2) 0.0413(19) -0.0323(17) 0.0287(16) -0.0278(17)
O11 0.0553(15) 0.0328(12) 0.0344(12) -0.0188(11) 0.0304(11) -0.0129(10)
C11 0.063(2) 0.0254(16) 0.0305(16) -0.0017(15) 0.0254(16) 0.0015(13)
O12 0.0598(17) 0.0359(14) 0.080(2) 0.0198(13) 0.0487(16) 0.0268(14)
C111 0.135(5) 0.0218(17) 0.0329(19) -0.010(2) 0.028(2) -0.0060(14)
N11 0.0341(15) 0.0296(14) 0.0467(17) 0.0119(12) -0.0017(13) -0.0189(13)
C12 0.0333(17) 0.0328(17) 0.0437(19) 0.0079(14) 0.0034(15) -0.0211(15)
C13 0.0243(15) 0.0335(17) 0.0435(18) -0.0025(13) 0.0158(14) -0.0209(14)
C13A 0.0199(15) 0.0441(19) 0.049(2) -0.0058(13) 0.0203(14) -0.0261(16)
C14 0.0328(18) 0.056(2) 0.056(2) -0.0243(17) 0.0307(17) -0.0271(19)
C15 0.038(2) 0.064(3) 0.067(3) -0.0304(19) 0.033(2) -0.036(2)
C16 0.0216(16) 0.065(3) 0.060(2) -0.0111(16) 0.0176(16) -0.036(2)
C17 0.0166(14) 0.050(2) 0.055(2) 0.0042(14) 0.0073(14) -0.0285(18)
C17A 0.0171(14) 0.0426(19) 0.053(2) 0.0052(13) 0.0102(14) -0.0257(17)
C18 0.061(3) 0.0333(19) 0.050(2) 0.0215(18) -0.010(2) -0.0204(17)
O18 0.070(2) 0.0474(17) 0.0525(17) 0.0266(15) -0.0145(15) -0.0224(14)
C19 0.134(5) 0.0234(19) 0.064(3) 0.011(2) -0.035(3) -0.0124(19)
C21 0.0237(16) 0.061(2) 0.061(2) -0.0117(17) 0.0190(16) -0.042(2)
N21 0.0372(18) 0.066(2) 0.090(3) 0.0017(17) 0.0200(18) -0.051(2)
C31 0.0292(16) 0.0276(15) 0.0457(19) -0.0128(13) 0.0235(14) -0.0206(14)
C32 0.0383(18) 0.0296(17) 0.047(2) -0.0078(14) 0.0212(16) -0.0194(15)
Br32 0.0965(4) 0.0472(3) 0.0470(2) -0.0271(2) 0.0384(2) -0.01872(18)
C33 0.0353(19) 0.046(2) 0.055(2) 0.0015(16) 0.0134(17) -0.0282(18)
C34 0.0247(17) 0.060(3) 0.076(3) -0.0150(17) 0.0211(18) -0.042(2)
C35 0.0351(19) 0.048(2) 0.072(3) -0.0234(16) 0.0369(19) -0.031(2)
C36 0.0312(17) 0.0341(17) 0.050(2) -0.0160(14) 0.0267(15) -0.0218(15)

loop_
_atom_type_symbol
_atom_type_description
_atom_type_scat_dispersion_real
_atom_type_scat_dispersion_imag
_atom_type_scat_source
C C 0.0033 0.0016 'International Tables Vol C Tables 4.2.6.8 and 6.1.1.4'
H H 0.0000 0.0000 'International Tables Vol C Tables 4.2.6.8 and 6.1.1.4'
N N 0.0061 0.0033 'International Tables Vol C Tables 4.2.6.8 and 6.1.1.4'
O O 0.0106 0.0060 'International Tables Vol C Tables 4.2.6.8 and 6.1.1.4'
Br Br -0.2901 2.4595 'International Tables Vol C Tables 4.2.6.8 and 6.1.1.4'

loop_
_geom_angle_atom_site_label_1
_geom_angle_atom_site_label_2
_geom_angle_atom_site_label_3
_geom_angle
C2 C1 O11 116.9(3)
C2 C1 C13 126.9(3)
O11 C1 C13 115.9(3)
C1 C2 C21 119.4(4)
C1 C2 C3 125.0(4)
C21 C2 C3 115.5(3)
C2 C3 C31 114.6(3)
C2 C3 H3A 108.6
C31 C3 H3A 108.6
C2 C3 H3B 108.6
C31 C3 H3B 108.6
H3A C3 H3B 107.6
C11 O11 C1 118.6(2)
O12 C11 O11 122.1(3)
O12 C11 C111 126.8(4)
O11 C11 C111 111.1(3)
C11 C111 H11A 109.5
C11 C111 H11B 109.5
H11A C111 H11B 109.5
C11 C111 H11C 109.5
H11A C111 H11C 109.5
H11B C111 H11C 109.5
C12 N11 C18 125.7(3)
C12 N11 C17A 107.8(3)
C18 N11 C17A 126.3(3)
C13 C12 N11 110.6(3)
C13 C12 H12 124.7
N11 C12 H12 124.7
C12 C13 C13A 107.2(3)
C12 C13 C1 125.3(3)
C13A C13 C1 127.5(3)
C14 C13A C17A 119.3(3)
C14 C13A C13 133.9(4)
C17A C13A C13 106.8(3)
C13A C14 C15 118.1(4)
C13A C14 H14 121.0
C15 C14 H14 121.0
C16 C15 C14 121.4(4)
C16 C15 H15 119.3
C14 C15 H15 119.3
C17 C16 C15 121.8(4)
C17 C16 H16 119.1
C15 C16 H16 119.1
C16 C17 C17A 116.6(4)
C16 C17 H17 121.7
C17A C17 H17 121.7
C17 C17A C13A 122.7(4)
C17 C17A N11 129.6(4)
C13A C17A N11 107.6(3)
O18 C18 N11 120.4(4)
O18 C18 C19 123.5(4)
N11 C18 C19 116.1(3)
C18 C19 H19A 109.5
C18 C19 H19B 109.5
H19A C19 H19B 109.5
C18 C19 H19C 109.5
H19A C19 H19C 109.5
H19B C19 H19C 109.5
N21 C21 C2 174.9(5)
C32 C31 C36 116.9(3)
C32 C31 C3 120.5(3)
C36 C31 C3 122.6(3)
C33 C32 C31 122.8(3)
C33 C32 Br32 118.1(3)
C31 C32 Br32 119.0(2)
C32 C33 C34 119.1(4)
C32 C33 H33 120.5
C34 C33 H33 120.5
C35 C34 C33 119.7(3)
C35 C34 H34 120.1
C33 C34 H34 120.1
C34 C35 C36 120.6(4)
C34 C35 H35 119.7
C36 C35 H35 119.7
C35 C36 C31 120.9(4)
C35 C36 H36 119.6
C31 C36 H36 119.6

loop_
_geom_bond_atom_site_label_1
_geom_bond_atom_site_label_2
_geom_bond_distance
C1 C2 1.346(4)
C1 O11 1.391(4)
C1 C13 1.460(5)
C2 C21 1.429(6)
C2 C3 1.501(6)
C3 C31 1.511(4)
C3 H3A 0.9900
C3 H3B 0.9900
O11 C11 1.369(4)
C11 O12 1.185(4)
C11 C111 1.486(5)
C111 H11A 0.9800
C111 H11B 0.9800
C111 H11C 0.9800
N11 C12 1.388(5)
N11 C18 1.400(5)
N11 C17A 1.407(4)
C12 C13 1.349(5)
C12 H12 0.9500
C13 C13A 1.453(4)
C13A C14 1.392(5)
C13A C17A 1.404(6)
C14 C15 1.393(5)
C14 H14 0.9500
C15 C16 1.388(7)
C15 H15 0.9500
C16 C17 1.378(6)
C16 H16 0.9500
C17 C17A 1.395(5)
C17 H17 0.9500
C18 O18 1.211(5)
C18 C19 1.494(6)
C19 H19A 0.9800
C19 H19B 0.9800
C19 H19C 0.9800
C21 N21 1.143(6)
C31 C32 1.386(5)
C31 C36 1.398(4)
C32 C33 1.381(5)
C32 Br32 1.906(4)
C33 C34 1.381(6)
C33 H33 0.9500
C34 C35 1.378(6)
C34 H34 0.9500
C35 C36 1.383(5)
C35 H35 0.9500
C36 H36 0.9500

loop_
_geom_hbond_atom_site_label_D
_geom_hbond_atom_site_label_H
_geom_hbond_atom_site_label_A
_geom_hbond_site_symmetry_A
_geom_hbond_distance_DH
_geom_hbond_distance_HA
_geom_hbond_distance_DA
_geom_hbond_angle_DHA
_geom_hbond_publ_flag
C17 H17 O18 . 0.95 2.38 2.904(5) 114 no
C17 H17 O18 5_665 0.95 2.45 3.133(5) 129 no
C35 H35 <i>Cg</i>2 4_655 0.95 2.76 3.582(5) 146 no

loop_
_geom_torsion_atom_site_label_1
_geom_torsion_atom_site_label_2
_geom_torsion_atom_site_label_3
_geom_torsion_atom_site_label_4
_geom_torsion
O11 C1 C2 C21 -167.3(3)
C13 C1 C2 C21 6.6(5)
O11 C1 C2 C3 9.8(5)
C13 C1 C2 C3 -176.3(3)
C1 C2 C3 C31 108.7(4)
C21 C2 C3 C31 -74.1(4)
C2 C1 O11 C11 -123.6(3)
C13 C1 O11 C11 61.9(4)
C1 O11 C11 O12 12.3(5)
C1 O11 C11 C111 -168.6(3)
C18 N11 C12 C13 174.3(3)
C17A N11 C12 C13 -0.5(4)
N11 C12 C13 C13A 1.2(4)
N11 C12 C13 C1 -178.8(3)
C2 C1 C13 C12 36.4(5)
O11 C1 C13 C12 -149.7(3)
C2 C1 C13 C13A -143.5(3)
O11 C1 C13 C13A 30.3(4)
C12 C13 C13A C14 179.2(3)
C1 C13 C13A C14 -0.8(6)
C12 C13 C13A C17A -1.4(3)
C1 C13 C13A C17A 178.5(3)
C17A C13A C14 C15 -0.7(5)
C13 C13A C14 C15 178.6(3)
C13A C14 C15 C16 2.2(5)
C14 C15 C16 C17 -2.0(6)
C15 C16 C17 C17A 0.3(5)
C16 C17 C17A C13A 1.2(4)
C16 C17 C17A N11 179.2(3)
C14 C13A C17A C17 -1.0(5)
C13 C13A C17A C17 179.5(3)
C14 C13A C17A N11 -179.4(3)
C13 C13A C17A N11 1.2(3)
C12 N11 C17A C17 -178.7(3)
C18 N11 C17A C17 6.6(6)
C12 N11 C17A C13A -0.5(3)
C18 N11 C17A C13A -175.2(3)
C12 N11 C18 O18 -168.9(4)
C17A N11 C18 O18 4.9(6)
C12 N11 C18 C19 11.6(6)
C17A N11 C18 C19 -174.6(4)
C2 C3 C31 C32 171.0(3)
C2 C3 C31 C36 -9.3(5)
C36 C31 C32 C33 0.3(5)
C3 C31 C32 C33 -179.9(3)
C36 C31 C32 Br32 -179.6(2)
C3 C31 C32 Br32 0.2(4)
C31 C32 C33 C34 -0.2(5)
Br32 C32 C33 C34 179.7(3)
C32 C33 C34 C35 -0.2(6)
C33 C34 C35 C36 0.5(6)
C34 C35 C36 C31 -0.4(6)
C32 C31 C36 C35 0.0(5)
C3 C31 C36 C35 -179.8(3)
